data_7121362
loop_
_publ_author_name
'Adams, Richard D.'
'Dhull, Poonam'
'Tedder, Jonathan D.'

_publ_section_title
;
 Multiple aromatic C-H bond activations by a dirhenium carbonyl complex.
;
_journal_issue 26
_journal_name_full 'Chemical communications (Cambridge, England)'
_journal_page_first 3255
_journal_page_last 3257
_journal_paper_doi 10.1039/c7cc08556g
_journal_volume 54
_journal_year 2018
_chemical_formula_sum 'C22 H10 O8 Re2'
_chemical_formula_weight 774.70
_chemical_name_systematic Anthracenyldirheniumoctacarbonylhydride
_space_group_IT_number 14
_space_group_name_Hall '-P 2ybc'
_space_group_name_H-M_alt 'P 1 21/c 1'
_symmetry_cell_setting monoclinic
_symmetry_space_group_name_Hall '-P 2ybc'
_symmetry_space_group_name_H-M 'P 1 21/c 1'
_atom_sites_solution_hydrogens geom
_atom_sites_solution_primary direct
_atom_sites_solution_secondary difmap
_audit_creation_method SHELXL-97
_audit_update_record
;
2017-10-20 deposited with the CCDC.
2018-03-08 downloaded from the CCDC.
;
_cell_angle_alpha 90.00
_cell_angle_beta 95.1290(10)
_cell_angle_gamma 90.00
_cell_formula_units_Z 4
_cell_length_a 13.5703(6)
_cell_length_b 13.8800(6)
_cell_length_c 11.6405(5)
_cell_measurement_reflns_used 9645
_cell_measurement_temperature 100(2)
_cell_measurement_theta_max 27.662
_cell_measurement_theta_min 2.653
_cell_volume 2183.78(16)
_computing_cell_refinement 'SAINT v8.37A (Bruker, 2014)'
_computing_data_collection 'APEX3 V2016.5-0 (Bruker, 2016)'
_computing_data_reduction 'SAINT v8.37A'
_computing_molecular_graphics 'SHELXTL V6.1 (Sheldrick, 2000)'
_computing_publication_material 'SHELXTL V6.1'
_computing_structure_refinement 'SHELXL-97 (Sheldrick, 1990)'
_computing_structure_solution 'SHELXS-97 (Sheldrick, 1990)'
_diffrn_ambient_temperature 100(2)
_diffrn_measured_fraction_theta_full 0.999
_diffrn_measured_fraction_theta_max 0.999
_diffrn_measurement_device_type 'Bruker D8 QUEST diffractometer'
_diffrn_measurement_method 'omega scans'
_diffrn_radiation_monochromator graphite
_diffrn_radiation_source 'Incoatec microfocus source'
_diffrn_radiation_type MoK\a
_diffrn_radiation_wavelength 0.71073
_diffrn_reflns_av_R_equivalents 0.0467
_diffrn_reflns_av_sigmaI/netI 0.0199
_diffrn_reflns_limit_h_max 17
_diffrn_reflns_limit_h_min -17
_diffrn_reflns_limit_k_max 18
_diffrn_reflns_limit_k_min -18
_diffrn_reflns_limit_l_max 15
_diffrn_reflns_limit_l_min -15
_diffrn_reflns_number 99717
_diffrn_reflns_theta_full 27.77
_diffrn_reflns_theta_max 27.77
_diffrn_reflns_theta_min 2.10
_diffrn_standards_decay_% <1
_exptl_absorpt_coefficient_mu 11.122
_exptl_absorpt_correction_T_max 0.7314
_exptl_absorpt_correction_T_min 0.3050
_exptl_absorpt_correction_type multi-scan
_exptl_absorpt_process_details '(SADABS, Bruker, 2016)'
_exptl_crystal_colour yellow
_exptl_crystal_density_diffrn 2.356
_exptl_crystal_density_method 'not measured'
_exptl_crystal_description plate
_exptl_crystal_F_000 1424
_exptl_crystal_recrystallization_method 'Re-crystallisation from solvent: hexane'
_exptl_crystal_size_max 0.14
_exptl_crystal_size_mid 0.10
_exptl_crystal_size_min 0.03
_refine_diff_density_max 1.064
_refine_diff_density_min -1.003
_refine_diff_density_rms 0.109
_refine_ls_extinction_method none
_refine_ls_goodness_of_fit_ref 1.056
_refine_ls_hydrogen_treatment mixed
_refine_ls_matrix_type full
_refine_ls_number_parameters 293
_refine_ls_number_reflns 5151
_refine_ls_number_restraints 0
_refine_ls_restrained_S_all 1.056
_refine_ls_R_factor_all 0.0393
_refine_ls_R_factor_gt 0.0233
_refine_ls_shift/su_max 0.002
_refine_ls_shift/su_mean 0.000
_refine_ls_structure_factor_coef Fsqd
_refine_ls_weighting_details 'calc w=1/[\s^2^(Fo^2^)+(0.0137P)^2^+3.3632P] where P=(Fo^2^+2Fc^2^)/3'
_refine_ls_weighting_scheme calc
_refine_ls_wR_factor_gt 0.0385
_refine_ls_wR_factor_ref 0.0421
_reflns_number_gt 4128
_reflns_number_total 5151
_reflns_threshold_expression >2sigma(I)
_cod_data_source_file c7cc08556g2.cif
_cod_data_source_block re2anth
_cod_depositor_comments 'Adding full bibliography for 7121362--7121364.cif.'
_cod_original_sg_symbol_H-M P2(1)/c
_cod_database_code 7121362

loop_
_symmetry_equiv_pos_as_xyz
'x, y, z'
'-x, y+1/2, -z+1/2'
'-x, -y, -z'
'x, -y-1/2, z-1/2'

loop_
_atom_site_label
_atom_site_type_symbol
_atom_site_fract_x
_atom_site_fract_y
_atom_site_fract_z
_atom_site_U_iso_or_equiv
_atom_site_adp_type
_atom_site_occupancy
_atom_site_symmetry_multiplicity
_atom_site_calc_flag
_atom_site_refinement_flags
Re1 Re 0.190638(11) 0.635032(11) 0.306112(12) 0.03595(5) Uani 1 1 d .
Re2 Re 0.175991(12) 0.425677(13) 0.380894(14) 0.04607(5) Uani 1 1 d .
O15 O 0.3867(2) 0.6655(2) 0.4646(3) 0.0579(8) Uani 1 1 d .
O16 O 0.2458(2) 0.7974(2) 0.1448(3) 0.0624(8) Uani 1 1 d .
O17 O 0.0863(3) 0.7802(3) 0.4519(3) 0.0776(10) Uani 1 1 d .
O18 O -0.0077(2) 0.6215(3) 0.1497(3) 0.0698(10) Uani 1 1 d .
O25 O 0.3876(3) 0.4384(3) 0.5082(4) 0.0851(11) Uani 1 1 d .
O26 O 0.2198(3) 0.2163(3) 0.3174(4) 0.0865(12) Uani 1 1 d .
O27 O 0.0987(3) 0.3768(4) 0.6155(4) 0.1233(18) Uani 1 1 d .
O28 O -0.0431(3) 0.4010(3) 0.2806(4) 0.0931(13) Uani 1 1 d .
C1 C 0.3137(3) 0.5280(3) 0.2091(3) 0.0359(8) Uani 1 1 d .
H1 H 0.3529 0.5410 0.2770 0.043 Uiso 1 1 calc R
C2 C 0.2241(3) 0.4812(3) 0.2175(3) 0.0397(9) Uani 1 1 d .
C3 C 0.1670(3) 0.4634(3) 0.1060(3) 0.0458(10) Uani 1 1 d .
H3 H 0.1057 0.4335 0.1059 0.055 Uiso 1 1 calc R
C4 C 0.1992(3) 0.4884(3) 0.0049(3) 0.0465(10) Uani 1 1 d .
H4 H 0.1605 0.4732 -0.0626 0.056 Uiso 1 1 calc R
C5 C 0.4558(4) 0.6320(3) -0.2182(4) 0.0589(12) Uani 1 1 d .
H5 H 0.4188 0.6191 -0.2875 0.071 Uiso 1 1 calc R
C6 C 0.5447(4) 0.6752(4) -0.2193(5) 0.0675(14) Uani 1 1 d .
H6 H 0.5676 0.6925 -0.2894 0.081 Uiso 1 1 calc R
C7 C 0.6033(4) 0.6946(3) -0.1164(5) 0.0634(13) Uani 1 1 d .
H7 H 0.6647 0.7240 -0.1189 0.076 Uiso 1 1 calc R
C8 C 0.5709(3) 0.6706(3) -0.0135(4) 0.0522(11) Uani 1 1 d .
H8 H 0.6103 0.6835 0.0543 0.063 Uiso 1 1 calc R
C9 C 0.4408(3) 0.6010(3) 0.0968(3) 0.0392(9) Uani 1 1 d .
H9 H 0.4791 0.6142 0.1652 0.047 Uiso 1 1 calc R
C10 C 0.3261(3) 0.5621(3) -0.1075(3) 0.0454(10) Uani 1 1 d .
H10 H 0.2874 0.5490 -0.1758 0.054 Uiso 1 1 calc R
C11 C 0.3498(3) 0.5575(2) 0.1014(3) 0.0340(8) Uani 1 1 d .
C12 C 0.2909(3) 0.5374(3) -0.0033(3) 0.0394(9) Uani 1 1 d .
C13 C 0.4768(3) 0.6258(3) -0.0080(3) 0.0402(9) Uani 1 1 d .
C14 C 0.4180(3) 0.6060(3) -0.1125(3) 0.0450(10) Uani 1 1 d .
C15 C 0.3160(3) 0.6537(3) 0.4079(3) 0.0400(9) Uani 1 1 d .
C16 C 0.2273(3) 0.7362(3) 0.2043(3) 0.0421(9) Uani 1 1 d .
C17 C 0.1254(3) 0.7266(3) 0.3977(4) 0.0517(11) Uani 1 1 d .
C18 C 0.0638(3) 0.6225(3) 0.2060(4) 0.0463(10) Uani 1 1 d .
C25 C 0.3118(4) 0.4357(3) 0.4600(4) 0.0539(11) Uani 1 1 d .
C26 C 0.2024(3) 0.2940(4) 0.3425(4) 0.0602(12) Uani 1 1 d .
C27 C 0.1273(4) 0.3937(4) 0.5296(5) 0.0749(15) Uani 1 1 d .
C28 C 0.0370(4) 0.4122(4) 0.3134(4) 0.0600(12) Uani 1 1 d .
H2 H 0.145(3) 0.546(3) 0.406(4) 0.081(15) Uiso 1 1 d .

loop_
_atom_site_aniso_label
_atom_site_aniso_U_11
_atom_site_aniso_U_22
_atom_site_aniso_U_33
_atom_site_aniso_U_23
_atom_site_aniso_U_13
_atom_site_aniso_U_12
Re1 0.03333(8) 0.04630(9) 0.02869(8) -0.00126(7) 0.00543(6) -0.00188(7)
Re2 0.04076(10) 0.05445(11) 0.04391(10) 0.00908(8) 0.00873(7) -0.00922(8)
O15 0.0500(18) 0.064(2) 0.0575(19) -0.0034(15) -0.0088(15) -0.0099(15)
O16 0.072(2) 0.068(2) 0.0465(17) 0.0129(16) 0.0041(15) -0.0159(17)
O17 0.084(2) 0.092(3) 0.059(2) -0.0173(19) 0.0208(18) 0.031(2)
O18 0.0373(17) 0.109(3) 0.062(2) 0.0047(19) -0.0042(16) -0.0102(18)
O25 0.066(2) 0.081(3) 0.102(3) 0.017(2) -0.025(2) -0.008(2)
O26 0.086(3) 0.055(2) 0.117(3) 0.000(2) -0.003(2) -0.009(2)
O27 0.100(3) 0.205(5) 0.070(3) 0.055(3) 0.038(2) -0.003(3)
O28 0.047(2) 0.123(3) 0.108(3) 0.004(3) 0.001(2) -0.026(2)
C1 0.036(2) 0.039(2) 0.0333(19) -0.0052(16) 0.0048(16) -0.0020(16)
C2 0.038(2) 0.042(2) 0.041(2) -0.0021(17) 0.0084(17) -0.0018(17)
C3 0.036(2) 0.055(2) 0.047(2) -0.006(2) 0.0041(18) -0.0110(18)
C4 0.041(2) 0.060(3) 0.038(2) -0.0128(19) 0.0013(18) -0.003(2)
C5 0.066(3) 0.068(3) 0.044(2) 0.015(2) 0.019(2) 0.023(3)
C6 0.075(3) 0.065(3) 0.069(3) 0.022(3) 0.043(3) 0.018(3)
C7 0.064(3) 0.049(3) 0.084(4) 0.007(2) 0.041(3) 0.002(2)
C8 0.047(2) 0.044(2) 0.069(3) -0.003(2) 0.022(2) -0.0015(19)
C9 0.038(2) 0.039(2) 0.042(2) -0.0061(17) 0.0063(17) -0.0007(17)
C10 0.046(2) 0.057(3) 0.033(2) -0.0007(18) -0.0002(17) 0.008(2)
C11 0.036(2) 0.0334(19) 0.0329(19) -0.0006(15) 0.0058(15) 0.0030(16)
C12 0.037(2) 0.045(2) 0.037(2) -0.0055(17) 0.0051(16) 0.0049(17)
C13 0.040(2) 0.033(2) 0.050(2) -0.0001(17) 0.0158(18) 0.0074(16)
C14 0.050(2) 0.044(2) 0.043(2) 0.0085(18) 0.0161(19) 0.0158(19)
C15 0.044(2) 0.043(2) 0.033(2) -0.0023(17) 0.0080(18) -0.0025(18)
C16 0.040(2) 0.054(2) 0.032(2) -0.0042(19) 0.0043(17) -0.0051(19)
C17 0.047(2) 0.070(3) 0.038(2) -0.002(2) 0.0037(19) 0.000(2)
C18 0.034(2) 0.062(3) 0.044(2) -0.001(2) 0.0094(19) -0.004(2)
C25 0.053(3) 0.053(3) 0.056(3) 0.012(2) 0.003(2) -0.007(2)
C26 0.051(3) 0.057(3) 0.071(3) 0.010(2) -0.001(2) -0.018(2)
C27 0.057(3) 0.106(4) 0.064(3) 0.028(3) 0.018(3) -0.007(3)
C28 0.048(3) 0.073(3) 0.060(3) 0.006(2) 0.013(2) -0.016(2)

loop_
_atom_type_symbol
_atom_type_description
_atom_type_scat_dispersion_real
_atom_type_scat_dispersion_imag
_atom_type_scat_source
C C 0.0033 0.0016 'International Tables Vol C Tables 4.2.6.8 and 6.1.1.4'
H H 0.0000 0.0000 'International Tables Vol C Tables 4.2.6.8 and 6.1.1.4'
O O 0.0106 0.0060 'International Tables Vol C Tables 4.2.6.8 and 6.1.1.4'
Re Re -1.0185 7.2310 'International Tables Vol C Tables 4.2.6.8 and 6.1.1.4'

loop_
_geom_angle_atom_site_label_1
_geom_angle_atom_site_label_2
_geom_angle_atom_site_label_3
_geom_angle
C17 Re1 C16 90.92(17)
C17 Re1 C18 88.04(17)
C16 Re1 C18 87.76(16)
C17 Re1 C15 89.72(16)
C16 Re1 C15 90.97(15)
C18 Re1 C15 177.41(16)
C17 Re1 C2 158.06(16)
C16 Re1 C2 108.05(14)
C18 Re1 C2 81.95(15)
C15 Re1 C2 100.59(14)
C17 Re1 C1 166.91(15)
C16 Re1 C1 86.42(14)
C18 Re1 C1 104.64(14)
C15 Re1 C1 77.52(13)
C2 Re1 C1 32.08(11)
C17 Re1 Re2 115.29(13)
C16 Re1 Re2 153.67(11)
C18 Re1 Re2 90.51(12)
C15 Re1 Re2 91.62(11)
C2 Re1 Re2 45.80(9)
C1 Re1 Re2 68.62(8)
C17 Re1 H2 83.9(14)
C16 Re1 H2 174.2(14)
C18 Re1 H2 89.5(14)
C15 Re1 H2 91.6(14)
C2 Re1 H2 76.5(14)
C1 Re1 H2 99.2(14)
Re2 Re1 H2 31.4(14)
C26 Re2 C27 94.3(2)
C26 Re2 C28 90.5(2)
C27 Re2 C28 86.9(2)
C26 Re2 C25 89.39(19)
C27 Re2 C25 88.7(2)
C28 Re2 C25 175.57(18)
C26 Re2 C2 93.23(17)
C27 Re2 C2 172.4(2)
C28 Re2 C2 92.06(16)
C25 Re2 C2 92.37(16)
C26 Re2 Re1 145.32(14)
C27 Re2 Re1 120.32(18)
C28 Re2 Re1 93.49(14)
C25 Re2 Re1 89.11(12)
C2 Re2 Re1 52.24(10)
C26 Re2 H2 175.5(15)
C27 Re2 H2 87.9(15)
C28 Re2 H2 85.7(15)
C25 Re2 H2 94.6(15)
C2 Re2 H2 84.5(15)
Re1 Re2 H2 33.0(15)
C2 C1 C11 124.1(3)
C2 C1 Re1 68.4(2)
C11 C1 Re1 120.0(2)
C2 C1 H1 118.0
C11 C1 H1 118.0
Re1 C1 H1 81.9
C1 C2 C3 114.3(3)
C1 C2 Re2 123.6(3)
C3 C2 Re2 121.9(3)
C1 C2 Re1 79.5(2)
C3 C2 Re1 114.7(3)
Re2 C2 Re1 81.97(12)
C4 C3 C2 123.0(4)
C4 C3 H3 118.5
C2 C3 H3 118.5
C3 C4 C12 122.5(4)
C3 C4 H4 118.7
C12 C4 H4 118.7
C6 C5 C14 120.9(5)
C6 C5 H5 119.5
C14 C5 H5 119.5
C5 C6 C7 121.1(4)
C5 C6 H6 119.5
C7 C6 H6 119.5
C8 C7 C6 120.2(4)
C8 C7 H7 119.9
C6 C7 H7 119.9
C7 C8 C13 120.7(5)
C7 C8 H8 119.7
C13 C8 H8 119.7
C11 C9 C13 121.7(4)
C11 C9 H9 119.1
C13 C9 H9 119.1
C12 C10 C14 121.6(4)
C12 C10 H10 119.2
C14 C10 H10 119.2
C9 C11 C12 119.2(3)
C9 C11 C1 122.1(3)
C12 C11 C1 118.6(3)
C10 C12 C11 119.4(3)
C10 C12 C4 123.1(4)
C11 C12 C4 117.5(3)
C9 C13 C14 119.2(3)
C9 C13 C8 122.1(4)
C14 C13 C8 118.8(4)
C10 C14 C5 122.8(4)
C10 C14 C13 119.0(3)
C5 C14 C13 118.3(4)
O15 C15 Re1 179.1(4)
O16 C16 Re1 177.6(4)
O17 C17 Re1 179.4(4)
O18 C18 Re1 175.7(4)
O25 C25 Re2 177.0(4)
O26 C26 Re2 178.1(5)
O27 C27 Re2 178.8(6)
O28 C28 Re2 175.7(4)

loop_
_geom_bond_atom_site_label_1
_geom_bond_atom_site_label_2
_geom_bond_distance
Re1 C17 1.925(5)
Re1 C16 1.931(4)
Re1 C18 1.998(4)
Re1 C15 2.002(4)
Re1 C2 2.431(4)
Re1 C1 2.571(3)
Re1 Re2 3.0450(3)
Re1 H2 1.84(5)
Re2 C26 1.922(6)
Re2 C27 1.958(5)
Re2 C28 1.986(5)
Re2 C25 1.989(5)
Re2 C2 2.205(4)
Re2 H2 1.76(5)
O15 C15 1.127(4)
O16 C16 1.138(5)
O17 C17 1.137(5)
O18 C18 1.121(5)
O25 C25 1.128(5)
O26 C26 1.148(6)
O27 C27 1.129(5)
O28 C28 1.130(5)
C1 C2 1.389(5)
C1 C11 1.446(5)
C1 H1 0.9300
C2 C3 1.472(5)
C3 C4 1.337(5)
C3 H3 0.9300
C4 C12 1.429(5)
C4 H4 0.9300
C5 C6 1.348(7)
C5 C14 1.421(5)
C5 H5 0.9300
C6 C7 1.403(7)
C6 H6 0.9300
C7 C8 1.354(6)
C7 H7 0.9300
C8 C13 1.427(5)
C8 H8 0.9300
C9 C11 1.380(5)
C9 C13 1.396(5)
C9 H9 0.9300
C10 C12 1.386(5)
C10 C14 1.395(6)
C10 H10 0.9300
C11 C12 1.423(5)
C13 C14 1.421(6)
